data_4509026
loop_
_publ_author_name
'Zhang, Erpeng'
'Hou, Hongwei'
'Meng, Xiangru'
'Liu, Yaru'
'Liu, Yun'
'Fan, Yaoting'

_publ_section_title
;
 Ferrocenyl Functional Coordination Polymers Based on Mono-, Bi-, and
 Heterotrinuclear Organometallic Building Blocks: Syntheses, Structures,
 and Properties
;
_journal_issue 2
_journal_name_full 'Crystal Growth &amp; Design'
_journal_page_first 903
_journal_paper_doi 10.1021/cg800661g
_journal_volume 9
_journal_year 2009
_chemical_formula_sum 'C40 H46 Fe2 N2 O6 Zn'
_chemical_formula_weight 827.86
_chemical_name_systematic
; 
 ? 
;
_space_group_IT_number 15
_symmetry_cell_setting monoclinic
_symmetry_space_group_name_Hall '-C 2yc'
_symmetry_space_group_name_H-M 'C 1 2/c 1'
_atom_sites_solution_hydrogens geom
_atom_sites_solution_primary direct
_atom_sites_solution_secondary difmap
_audit_creation_method SHELXL-97
_cell_angle_alpha 90.00
_cell_angle_beta 101.47(3)
_cell_angle_gamma 90.00
_cell_formula_units_Z 4
_cell_length_a 28.347(6)
_cell_length_b 11.537(2)
_cell_length_c 10.987(2)
_cell_measurement_reflns_used 5767
_cell_measurement_temperature 293(2)
_cell_measurement_theta_max 27.892
_cell_measurement_theta_min 2.1502
_cell_volume 3521.4(12)
_computing_cell_refinement 'CrystalClear (Rigaku/MSC Inc., 2006)'
_computing_data_collection 'CrystalClear (Rigaku/MSC Inc., 2006)'
_computing_data_reduction 'CrystalClear (Rigaku/MSC Inc., 2006)'
_computing_molecular_graphics 'CrystalStructure 3.7.0'
_computing_publication_material 'CrystalStructure 3.7.0'
_computing_structure_refinement 'SHELXL-97 (Sheldrick, 1997)'
_computing_structure_solution 'SHELXS-97 (Sheldrick, 1990)'
_diffrn_ambient_temperature 293(2)
_diffrn_detector_area_resol_mean 28.5714
_diffrn_measured_fraction_theta_full 0.986
_diffrn_measured_fraction_theta_max 0.986
_diffrn_measurement_device_type 'Rigaku Saturn724'
_diffrn_measurement_method dtprofit.ref
_diffrn_radiation_monochromator graphite
_diffrn_radiation_source 'fine-focus sealed tube'
_diffrn_radiation_type MoK\a
_diffrn_radiation_wavelength 0.71073
_diffrn_reflns_av_R_equivalents 0.0336
_diffrn_reflns_av_sigmaI/netI 0.0211
_diffrn_reflns_limit_h_max 34
_diffrn_reflns_limit_h_min -36
_diffrn_reflns_limit_k_max 14
_diffrn_reflns_limit_k_min -14
_diffrn_reflns_limit_l_max 14
_diffrn_reflns_limit_l_min -13
_diffrn_reflns_number 20461
_diffrn_reflns_theta_full 27.50
_diffrn_reflns_theta_max 27.50
_diffrn_reflns_theta_min 1.91
_exptl_absorpt_coefficient_mu 1.541
_exptl_absorpt_correction_T_max 0.7689
_exptl_absorpt_correction_T_min 0.6070
_exptl_absorpt_correction_type empirical
_exptl_crystal_colour Red
_exptl_crystal_density_diffrn 1.562
_exptl_crystal_density_method 'not measured'
_exptl_crystal_description Prism
_exptl_crystal_F_000 1720
_exptl_crystal_size_max 0.36
_exptl_crystal_size_mid 0.30
_exptl_crystal_size_min 0.18
_refine_diff_density_max 0.475
_refine_diff_density_min -0.350
_refine_diff_density_rms 0.075
_refine_ls_extinction_method none
_refine_ls_goodness_of_fit_ref 1.020
_refine_ls_hydrogen_treatment mixed
_refine_ls_matrix_type full
_refine_ls_number_parameters 241
_refine_ls_number_reflns 3996
_refine_ls_number_restraints 0
_refine_ls_restrained_S_all 1.020
_refine_ls_R_factor_all 0.0346
_refine_ls_R_factor_gt 0.0324
_refine_ls_shift/su_max 0.001
_refine_ls_shift/su_mean 0.000
_refine_ls_structure_factor_coef Fsqd
_refine_ls_weighting_details 'calc w=1/[\s^2^(Fo^2^)+(0.0451P)^2^+8.0000P] where P=(Fo^2^+2Fc^2^)/3'
_refine_ls_weighting_scheme calc
_refine_ls_wR_factor_gt 0.0848
_refine_ls_wR_factor_ref 0.0946
_reflns_number_gt 3839
_reflns_number_total 3996
_reflns_threshold_expression >2sigma(I)
_cod_data_source_file cg800661gsup1.cif
_cod_data_source_block complex_5
_cod_depositor_comments
;
The following automatic conversions were performed:

'_symmetry_cell_setting' value 'Monoclinic' changed to 'monoclinic'
according to /home/saulius/struct/CIF-dictionaries/cif_core.dic
dictionary named 'cif_core.dic' version 2.4.2 from 2011-04-26.

Automatic conversion script
Id: cif_fix_values 1891 2012-01-12 08:04:46Z andrius 
;
_cod_original_cell_volume 3521.3(12)
_cod_original_sg_symbol_H-M C2/c
_cod_database_code 4509026

loop_
_symmetry_equiv_pos_as_xyz
'x, y, z'
'-x, y, -z+1/2'
'x+1/2, y+1/2, z'
'-x+1/2, y+1/2, -z+1/2'
'-x, -y, -z'
'x, -y, z-1/2'
'-x+1/2, -y+1/2, -z'
'x+1/2, -y+1/2, z-1/2'

loop_
_atom_site_label
_atom_site_type_symbol
_atom_site_fract_x
_atom_site_fract_y
_atom_site_fract_z
_atom_site_U_iso_or_equiv
_atom_site_adp_type
_atom_site_occupancy
_atom_site_symmetry_multiplicity
_atom_site_calc_flag
_atom_site_refinement_flags
C1 C 0.89577(8) 0.06668(19) 1.1077(2) 0.0301(4) Uani 1 1 d .
C2 C 0.86006(9) 0.0745(2) 0.9844(2) 0.0366(5) Uani 1 1 d .
H2A H 0.8281 0.0876 1.0008 0.044 Uiso 1 1 calc R
H2B H 0.8596 0.0011 0.9412 0.044 Uiso 1 1 calc R
C3 C 0.87201(9) 0.1715(2) 0.9002(2) 0.0370(5) Uani 1 1 d .
H3A H 0.9057 0.1656 0.8946 0.044 Uiso 1 1 calc R
H3B H 0.8529 0.1609 0.8174 0.044 Uiso 1 1 calc R
C4 C 0.86260(9) 0.2922(2) 0.9463(2) 0.0362(5) Uani 1 1 d .
H4A H 0.8282 0.3024 0.9403 0.043 Uiso 1 1 calc R
H4B H 0.8780 0.2992 1.0331 0.043 Uiso 1 1 calc R
C5 C 0.88135(10) 0.3870(2) 0.8722(2) 0.0399(6) Uani 1 1 d .
H5A H 0.9158 0.3770 0.8808 0.048 Uiso 1 1 calc R
H5B H 0.8669 0.3765 0.7851 0.048 Uiso 1 1 calc R
C6 C 0.87190(9) 0.5092(2) 0.9083(2) 0.0343(5) Uani 1 1 d .
C7 C 0.88026(9) 0.6115(2) 0.8434(3) 0.0411(6) Uani 1 1 d .
H7A H 0.8919 0.6140 0.7652 0.049 Uiso 1 1 calc R
C8 C 0.86830(10) 0.7092(2) 0.9094(3) 0.0464(6) Uani 1 1 d .
H8A H 0.8707 0.7905 0.8856 0.056 Uiso 1 1 calc R
C9 C 0.85220(10) 0.6685(2) 1.0163(2) 0.0423(6) Uani 1 1 d .
H9A H 0.8417 0.7166 1.0795 0.051 Uiso 1 1 calc R
C10 C 0.85461(10) 0.5447(2) 1.0158(2) 0.0370(5) Uani 1 1 d .
H10A H 0.8455 0.4931 1.0780 0.044 Uiso 1 1 calc R
C11 C 0.74615(11) 0.5142(3) 0.8200(3) 0.0565(8) Uani 1 1 d .
H11A H 0.7406 0.4380 0.8541 0.068 Uiso 1 1 calc R
C12 C 0.76364(11) 0.5333(3) 0.7118(3) 0.0553(8) Uani 1 1 d .
H12A H 0.7718 0.4735 0.6562 0.066 Uiso 1 1 calc R
C13 C 0.76709(12) 0.6541(4) 0.6964(3) 0.0670(10) Uani 1 1 d .
H13A H 0.7775 0.6939 0.6274 0.080 Uiso 1 1 calc R
C14 C 0.75140(12) 0.7071(3) 0.7974(4) 0.0677(10) Uani 1 1 d .
H14A H 0.7494 0.7907 0.8113 0.081 Uiso 1 1 calc R
C15 C 0.73858(11) 0.6203(3) 0.8728(3) 0.0591(8) Uani 1 1 d .
H15A H 0.7264 0.6319 0.9494 0.071 Uiso 1 1 calc R
C16 C 0.98626(9) 0.29520(19) 1.1453(2) 0.0310(5) Uani 1 1 d .
H16A H 0.9770 0.2547 1.0712 0.037 Uiso 1 1 calc R
C17 C 0.98516(9) 0.41475(18) 1.1414(2) 0.0301(5) Uani 1 1 d .
H17A H 0.9745 0.4529 1.0664 0.036 Uiso 1 1 calc R
C18 C 1.0000 0.4779(2) 1.2500 0.0230(5) Uani 1 2 d S
C19 C 1.0000 0.6064(2) 1.2500 0.0234(5) Uani 1 2 d S
C20 C 0.97140(9) 0.66978(19) 1.1558(2) 0.0329(5) Uani 1 1 d .
H20A H 0.9516 0.6317 1.0903 0.040 Uiso 1 1 calc R
C21 C 0.97232(9) 0.78937(19) 1.1595(2) 0.0344(5) Uani 1 1 d .
H21A H 0.9526 0.8296 1.0955 0.041 Uiso 1 1 calc R
Fe1 Fe 0.809498(12) 0.60550(3) 0.85940(3) 0.03204(11) Uani 1 1 d .
N1 N 1.0000 0.2346(2) 1.2500 0.0261(5) Uani 1 2 d S
N2 N 1.0000 0.8509(2) 1.2500 0.0265(5) Uani 1 2 d S
O1 O 0.93974(6) 0.04772(13) 1.10185(14) 0.0281(3) Uani 1 1 d .
O2 O 0.88097(7) 0.0791(2) 1.20552(18) 0.0589(6) Uani 1 1 d .
O3 O 1.04338(7) 0.05386(16) 1.11593(17) 0.0334(4) Uani 1 1 d .
Zn1 Zn 1.0000 0.04193(3) 1.2500 0.02343(10) Uani 1 2 d S
H1W H 1.0483(13) 0.019(3) 1.056(4) 0.057(10) Uiso 1 1 d .
H2W H 1.0687(14) 0.069(3) 1.156(4) 0.055(11) Uiso 1 1 d .

loop_
_atom_site_aniso_label
_atom_site_aniso_U_11
_atom_site_aniso_U_22
_atom_site_aniso_U_33
_atom_site_aniso_U_23
_atom_site_aniso_U_13
_atom_site_aniso_U_12
C1 0.0337(11) 0.0258(10) 0.0290(11) 0.0012(8) 0.0024(9) 0.0028(8)
C2 0.0304(11) 0.0370(12) 0.0377(12) -0.0015(10) -0.0049(10) 0.0038(9)
C3 0.0434(13) 0.0366(12) 0.0274(11) -0.0009(9) -0.0023(9) 0.0107(10)
C4 0.0379(12) 0.0344(12) 0.0343(12) 0.0000(10) 0.0020(10) 0.0082(10)
C5 0.0494(15) 0.0415(14) 0.0296(12) 0.0043(10) 0.0098(10) 0.0127(11)
C6 0.0338(12) 0.0365(12) 0.0311(11) 0.0056(9) 0.0028(9) 0.0067(9)
C7 0.0359(13) 0.0458(14) 0.0401(13) 0.0082(11) 0.0036(10) -0.0045(10)
C8 0.0454(14) 0.0347(13) 0.0534(16) 0.0037(12) -0.0042(12) -0.0099(11)
C9 0.0468(14) 0.0368(13) 0.0389(13) -0.0058(10) -0.0024(11) 0.0045(11)
C10 0.0455(14) 0.0364(13) 0.0280(11) 0.0037(9) 0.0046(10) 0.0087(10)
C11 0.0385(15) 0.0580(18) 0.073(2) -0.0036(16) 0.0120(14) -0.0105(13)
C12 0.0410(15) 0.066(2) 0.0549(18) -0.0245(15) 0.0008(13) -0.0058(14)
C13 0.0531(18) 0.091(3) 0.0471(17) 0.0265(18) -0.0132(14) -0.0050(18)
C14 0.0567(19) 0.0469(17) 0.086(3) 0.0002(17) -0.0188(18) 0.0199(15)
C15 0.0393(15) 0.075(2) 0.0617(19) -0.0080(17) 0.0068(14) 0.0152(14)
C16 0.0467(13) 0.0214(10) 0.0228(10) -0.0029(8) 0.0022(9) -0.0028(9)
C17 0.0449(13) 0.0205(10) 0.0222(10) 0.0022(8) 0.0001(9) -0.0018(9)
C18 0.0254(13) 0.0180(12) 0.0249(14) 0.000 0.0037(11) 0.000
C19 0.0267(14) 0.0169(12) 0.0259(14) 0.000 0.0037(11) 0.000
C20 0.0401(12) 0.0214(10) 0.0311(11) -0.0013(8) -0.0079(9) -0.0024(9)
C21 0.0437(13) 0.0202(10) 0.0329(12) 0.0026(8) -0.0078(10) 0.0021(9)
Fe1 0.03371(19) 0.02655(17) 0.03381(19) 0.00188(12) 0.00171(14) 0.00165(12)
N1 0.0348(13) 0.0171(11) 0.0258(12) 0.000 0.0044(10) 0.000
N2 0.0333(13) 0.0168(11) 0.0275(12) 0.000 0.0009(10) 0.000
O1 0.0298(8) 0.0277(8) 0.0244(7) -0.0013(6) -0.0002(6) 0.0039(6)
O2 0.0434(11) 0.1007(18) 0.0341(10) 0.0042(11) 0.0112(8) 0.0185(11)
O3 0.0385(10) 0.0365(9) 0.0268(8) -0.0050(7) 0.0102(7) -0.0004(7)
Zn1 0.03042(19) 0.01778(16) 0.02126(17) 0.000 0.00311(13) 0.000

loop_
_atom_type_symbol
_atom_type_description
_atom_type_scat_dispersion_real
_atom_type_scat_dispersion_imag
_atom_type_scat_source
C C 0.0033 0.0016 'International Tables Vol C Tables 4.2.6.8 and 6.1.1.4'
H H 0.0000 0.0000 'International Tables Vol C Tables 4.2.6.8 and 6.1.1.4'
N N 0.0061 0.0033 'International Tables Vol C Tables 4.2.6.8 and 6.1.1.4'
O O 0.0106 0.0060 'International Tables Vol C Tables 4.2.6.8 and 6.1.1.4'
Fe Fe 0.3463 0.8444 'International Tables Vol C Tables 4.2.6.8 and 6.1.1.4'
Zn Zn 0.2839 1.4301 'International Tables Vol C Tables 4.2.6.8 and 6.1.1.4'

loop_
_geom_angle_atom_site_label_1
_geom_angle_atom_site_label_2
_geom_angle_atom_site_label_3
_geom_angle
_geom_angle_site_symmetry_1
_geom_angle_site_symmetry_3
O2 C1 O1 124.4(2) . .
O2 C1 C2 119.0(2) . .
O1 C1 C2 116.6(2) . .
C1 C2 C3 113.1(2) . .
C1 C2 H2A 109.0 . .
C3 C2 H2A 109.0 . .
C1 C2 H2B 109.0 . .
C3 C2 H2B 109.0 . .
H2A C2 H2B 107.8 . .
C4 C3 C2 113.1(2) . .
C4 C3 H3A 109.0 . .
C2 C3 H3A 109.0 . .
C4 C3 H3B 109.0 . .
C2 C3 H3B 109.0 . .
H3A C3 H3B 107.8 . .
C5 C4 C3 112.1(2) . .
C5 C4 H4A 109.2 . .
C3 C4 H4A 109.2 . .
C5 C4 H4B 109.2 . .
C3 C4 H4B 109.2 . .
H4A C4 H4B 107.9 . .
C6 C5 C4 115.7(2) . .
C6 C5 H5A 108.4 . .
C4 C5 H5A 108.4 . .
C6 C5 H5B 108.4 . .
C4 C5 H5B 108.4 . .
H5A C5 H5B 107.4 . .
C7 C6 C10 107.2(2) . .
C7 C6 C5 126.1(2) . .
C10 C6 C5 126.7(2) . .
C7 C6 Fe1 69.08(14) . .
C10 C6 Fe1 69.11(14) . .
C5 C6 Fe1 128.61(18) . .
C8 C7 C6 108.9(2) . .
C8 C7 Fe1 69.22(16) . .
C6 C7 Fe1 70.46(14) . .
C8 C7 H7A 125.6 . .
C6 C7 H7A 125.6 . .
Fe1 C7 H7A 125.6 . .
C7 C8 C9 108.0(2) . .
C7 C8 Fe1 70.19(15) . .
C9 C8 Fe1 69.44(15) . .
C7 C8 H8A 126.0 . .
C9 C8 H8A 126.0 . .
Fe1 C8 H8A 126.0 . .
C8 C9 C10 107.6(2) . .
C8 C9 Fe1 69.65(15) . .
C10 C9 Fe1 70.16(14) . .
C8 C9 H9A 126.2 . .
C10 C9 H9A 126.2 . .
Fe1 C9 H9A 126.2 . .
C6 C10 C9 108.4(2) . .
C6 C10 Fe1 70.37(13) . .
C9 C10 Fe1 68.88(14) . .
C6 C10 H10A 125.8 . .
C9 C10 H10A 125.8 . .
Fe1 C10 H10A 125.8 . .
C15 C11 C12 109.1(3) . .
C15 C11 Fe1 70.17(19) . .
C12 C11 Fe1 69.74(17) . .
C15 C11 H11A 125.4 . .
C12 C11 H11A 125.4 . .
Fe1 C11 H11A 125.4 . .
C11 C12 C13 107.7(3) . .
C11 C12 Fe1 70.49(18) . .
C13 C12 Fe1 69.16(17) . .
C11 C12 H12A 126.1 . .
C13 C12 H12A 126.1 . .
Fe1 C12 H12A 126.1 . .
C12 C13 C14 107.0(3) . .
C12 C13 Fe1 70.31(18) . .
C14 C13 Fe1 69.51(18) . .
C12 C13 H13A 126.5 . .
C14 C13 H13A 126.5 . .
Fe1 C13 H13A 126.5 . .
C15 C14 C13 108.4(3) . .
C15 C14 Fe1 71.01(18) . .
C13 C14 Fe1 69.66(18) . .
C15 C14 H14A 125.8 . .
C13 C14 H14A 125.8 . .
Fe1 C14 H14A 125.8 . .
C11 C15 C14 107.8(3) . .
C11 C15 Fe1 70.26(17) . .
C14 C15 Fe1 69.03(19) . .
C11 C15 H15A 126.1 . .
C14 C15 H15A 126.1 . .
Fe1 C15 H15A 126.1 . .
N1 C16 C17 123.4(2) . .
N1 C16 H16A 118.3 . .
C17 C16 H16A 118.3 . .
C16 C17 C18 119.8(2) . .
C16 C17 H17A 120.1 . .
C18 C17 H17A 120.1 . .
C17 C18 C17 116.7(3) 2_757 .
C17 C18 C19 121.63(13) 2_757 .
C17 C18 C19 121.63(13) . .
C20 C19 C20 116.5(3) 2_757 .
C20 C19 C18 121.77(13) 2_757 .
C20 C19 C18 121.77(13) . .
C21 C20 C19 120.0(2) . .
C21 C20 H20A 120.0 . .
C19 C20 H20A 120.0 . .
N2 C21 C20 123.7(2) . .
N2 C21 H21A 118.1 . .
C20 C21 H21A 118.1 . .
C14 Fe1 C13 40.83(16) . .
C14 Fe1 C9 112.67(13) . .
C13 Fe1 C9 142.98(15) . .
C14 Fe1 C8 108.52(14) . .
C13 Fe1 C8 112.65(14) . .
C9 Fe1 C8 40.91(12) . .
C14 Fe1 C12 67.83(14) . .
C13 Fe1 C12 40.53(15) . .
C9 Fe1 C12 174.85(13) . .
C8 Fe1 C12 144.19(13) . .
C14 Fe1 C7 134.07(14) . .
C13 Fe1 C7 109.47(13) . .
C9 Fe1 C7 68.46(12) . .
C8 Fe1 C7 40.59(12) . .
C12 Fe1 C7 115.15(12) . .
C14 Fe1 C10 144.04(14) . .
C13 Fe1 C10 174.93(15) . .
C9 Fe1 C10 40.97(10) . .
C8 Fe1 C10 68.56(11) . .
C12 Fe1 C10 135.88(13) . .
C7 Fe1 C10 68.01(11) . .
C14 Fe1 C15 39.96(15) . .
C13 Fe1 C15 67.86(15) . .
C9 Fe1 C15 109.64(13) . .
C8 Fe1 C15 133.86(13) . .
C12 Fe1 C15 67.22(14) . .
C7 Fe1 C15 173.25(13) . .
C10 Fe1 C15 115.15(13) . .
C14 Fe1 C11 66.89(15) . .
C13 Fe1 C11 67.40(15) . .
C9 Fe1 C11 135.27(13) . .
C8 Fe1 C11 173.35(13) . .
C12 Fe1 C11 39.77(14) . .
C7 Fe1 C11 146.05(13) . .
C10 Fe1 C11 112.02(13) . .
C15 Fe1 C11 39.57(14) . .
C14 Fe1 C6 174.08(15) . .
C13 Fe1 C6 134.78(14) . .
C9 Fe1 C6 68.76(11) . .
C8 Fe1 C6 68.52(11) . .
C12 Fe1 C6 111.31(12) . .
C7 Fe1 C6 40.46(10) . .
C10 Fe1 C6 40.52(10) . .
C15 Fe1 C6 145.67(13) . .
C11 Fe1 C6 116.50(13) . .
C16 N1 C16 116.9(3) 2_757 .
C16 N1 Zn1 121.54(13) 2_757 .
C16 N1 Zn1 121.54(13) . .
C21 N2 C21 116.1(3) 2_757 .
C21 N2 Zn1 121.95(13) 2_757 1_565
C21 N2 Zn1 121.95(13) . 1_565
C1 O1 Zn1 127.82(14) . .
Zn1 O3 H1W 139(3) . .
Zn1 O3 H2W 103(3) . .
H1W O3 H2W 106(3) . .
O3 Zn1 O3 172.50(10) 2_757 .
O3 Zn1 O1 87.36(7) 2_757 2_757
O3 Zn1 O1 92.40(7) . 2_757
O3 Zn1 O1 92.40(7) 2_757 .
O3 Zn1 O1 87.37(7) . .
O1 Zn1 O1 176.37(8) 2_757 .
O3 Zn1 N2 93.75(5) 2_757 1_545
O3 Zn1 N2 93.75(5) . 1_545
O1 Zn1 N2 91.81(4) 2_757 1_545
O1 Zn1 N2 91.81(4) . 1_545
O3 Zn1 N1 86.25(5) 2_757 .
O3 Zn1 N1 86.25(5) . .
O1 Zn1 N1 88.19(4) 2_757 .
O1 Zn1 N1 88.19(4) . .
N2 Zn1 N1 179.998(1) 1_545 .

loop_
_geom_bond_atom_site_label_1
_geom_bond_atom_site_label_2
_geom_bond_distance
_geom_bond_site_symmetry_2
C1 O2 1.238(3) .
C1 O1 1.280(3) .
C1 C2 1.523(3) .
C2 C3 1.532(4) .
C2 H2A 0.9700 .
C2 H2B 0.9700 .
C3 C4 1.523(3) .
C3 H3A 0.9700 .
C3 H3B 0.9700 .
C4 C5 1.521(4) .
C4 H4A 0.9700 .
C4 H4B 0.9700 .
C5 C6 1.503(3) .
C5 H5A 0.9700 .
C5 H5B 0.9700 .
C6 C7 1.423(3) .
C6 C10 1.426(3) .
C6 Fe1 2.068(2) .
C7 C8 1.417(4) .
C7 Fe1 2.049(3) .
C7 H7A 0.9800 .
C8 C9 1.423(4) .
C8 Fe1 2.037(3) .
C8 H8A 0.9800 .
C9 C10 1.429(4) .
C9 Fe1 2.034(3) .
C9 H9A 0.9800 .
C10 Fe1 2.051(2) .
C10 H10A 0.9800 .
C11 C15 1.389(5) .
C11 C12 1.393(5) .
C11 Fe1 2.053(3) .
C11 H11A 0.9800 .
C12 C13 1.410(5) .
C12 Fe1 2.043(3) .
C12 H12A 0.9800 .
C13 C14 1.414(6) .
C13 Fe1 2.028(3) .
C13 H13A 0.9800 .
C14 C15 1.394(5) .
C14 Fe1 2.026(3) .
C14 H14A 0.9800 .
C15 Fe1 2.052(3) .
C15 H15A 0.9800 .
C16 N1 1.336(2) .
C16 C17 1.380(3) .
C16 H16A 0.9300 .
C17 C18 1.390(3) .
C17 H17A 0.9300 .
C18 C17 1.390(3) 2_757
C18 C19 1.482(4) .
C19 C20 1.389(3) 2_757
C19 C20 1.389(3) .
C20 C21 1.380(3) .
C20 H20A 0.9300 .
C21 N2 1.341(3) .
C21 H21A 0.9300 .
N1 C16 1.336(2) 2_757
N1 Zn1 2.223(2) .
N2 C21 1.341(3) 2_757
N2 Zn1 2.204(2) 1_565
O1 Zn1 2.1132(17) .
O3 Zn1 2.1026(18) .
O3 H1W 0.80(4) .
O3 H2W 0.78(4) .
Zn1 O3 2.1026(18) 2_757
Zn1 O1 2.1131(17) 2_757
Zn1 N2 2.204(2) 1_545

loop_
_geom_torsion_atom_site_label_1
_geom_torsion_atom_site_label_2
_geom_torsion_atom_site_label_3
_geom_torsion_atom_site_label_4
_geom_torsion
_geom_torsion_site_symmetry_1
_geom_torsion_site_symmetry_4
O2 C1 C2 C3 120.2(3) . .
O1 C1 C2 C3 -59.6(3) . .
C1 C2 C3 C4 -71.7(3) . .
C2 C3 C4 C5 171.8(2) . .
C3 C4 C5 C6 177.7(2) . .
C4 C5 C6 C7 -171.4(2) . .
C4 C5 C6 C10 11.0(4) . .
C4 C5 C6 Fe1 -80.5(3) . .
C10 C6 C7 C8 -0.1(3) . .
C5 C6 C7 C8 -178.0(2) . .
Fe1 C6 C7 C8 58.74(19) . .
C10 C6 C7 Fe1 -58.84(17) . .
C5 C6 C7 Fe1 123.2(3) . .
C6 C7 C8 C9 -0.1(3) . .
Fe1 C7 C8 C9 59.39(18) . .
C6 C7 C8 Fe1 -59.50(18) . .
C7 C8 C9 C10 0.3(3) . .
Fe1 C8 C9 C10 60.14(18) . .
C7 C8 C9 Fe1 -59.86(18) . .
C7 C6 C10 C9 0.3(3) . .
C5 C6 C10 C9 178.2(2) . .
Fe1 C6 C10 C9 -58.55(18) . .
C7 C6 C10 Fe1 58.82(17) . .
C5 C6 C10 Fe1 -123.3(3) . .
C8 C9 C10 C6 -0.3(3) . .
Fe1 C9 C10 C6 59.47(18) . .
C8 C9 C10 Fe1 -59.81(18) . .
C15 C11 C12 C13 -0.1(4) . .
Fe1 C11 C12 C13 -59.4(2) . .
C15 C11 C12 Fe1 59.3(2) . .
C11 C12 C13 C14 0.1(4) . .
Fe1 C12 C13 C14 -60.1(2) . .
C11 C12 C13 Fe1 60.2(2) . .
C12 C13 C14 C15 -0.1(4) . .
Fe1 C13 C14 C15 -60.7(2) . .
C12 C13 C14 Fe1 60.6(2) . .
C12 C11 C15 C14 0.0(4) . .
Fe1 C11 C15 C14 59.0(2) . .
C12 C11 C15 Fe1 -59.0(2) . .
C13 C14 C15 C11 0.1(4) . .
Fe1 C14 C15 C11 -59.8(2) . .
C13 C14 C15 Fe1 59.9(2) . .
N1 C16 C17 C18 1.6(4) . .
C16 C17 C18 C17 -0.76(17) . 2_757
C16 C17 C18 C19 179.24(17) . .
C17 C18 C19 C20 21.89(17) 2_757 2_757
C17 C18 C19 C20 -158.11(17) . 2_757
C17 C18 C19 C20 -158.11(17) 2_757 .
C17 C18 C19 C20 21.89(17) . .
C20 C19 C20 C21 -0.23(18) 2_757 .
C18 C19 C20 C21 179.78(18) . .
C19 C20 C21 N2 0.5(4) . .
C15 C14 Fe1 C13 118.9(3) . .
C15 C14 Fe1 C9 -93.9(2) . .
C13 C14 Fe1 C9 147.1(2) . .
C15 C14 Fe1 C8 -137.6(2) . .
C13 C14 Fe1 C8 103.5(2) . .
C15 C14 Fe1 C12 80.5(2) . .
C13 C14 Fe1 C12 -38.4(2) . .
C15 C14 Fe1 C7 -175.34(19) . .
C13 C14 Fe1 C7 65.7(3) . .
C15 C14 Fe1 C10 -58.8(3) . .
C13 C14 Fe1 C10 -177.7(2) . .
C13 C14 Fe1 C15 -118.9(3) . .
C15 C14 Fe1 C11 37.3(2) . .
C13 C14 Fe1 C11 -81.6(2) . .
C15 C14 Fe1 C6 163.3(11) . .
C13 C14 Fe1 C6 44.4(13) . .
C12 C13 Fe1 C14 -117.7(3) . .
C12 C13 Fe1 C9 -174.0(2) . .
C14 C13 Fe1 C9 -56.2(3) . .
C12 C13 Fe1 C8 149.78(19) . .
C14 C13 Fe1 C8 -92.5(2) . .
C14 C13 Fe1 C12 117.7(3) . .
C12 C13 Fe1 C7 106.3(2) . .
C14 C13 Fe1 C7 -136.0(2) . .
C12 C13 Fe1 C10 46.9(16) . .
C14 C13 Fe1 C10 164.7(14) . .
C12 C13 Fe1 C15 -80.4(2) . .
C14 C13 Fe1 C15 37.4(2) . .
C12 C13 Fe1 C11 -37.4(2) . .
C14 C13 Fe1 C11 80.3(2) . .
C12 C13 Fe1 C6 68.1(3) . .
C14 C13 Fe1 C6 -174.2(2) . .
C8 C9 Fe1 C14 -92.5(2) . .
C10 C9 Fe1 C14 148.97(19) . .
C8 C9 Fe1 C13 -56.4(3) . .
C10 C9 Fe1 C13 -174.9(2) . .
C10 C9 Fe1 C8 -118.5(2) . .
C8 C9 Fe1 C12 173.0(13) . .
C10 C9 Fe1 C12 54.5(14) . .
C8 C9 Fe1 C7 37.71(16) . .
C10 C9 Fe1 C7 -80.82(17) . .
C8 C9 Fe1 C10 118.5(2) . .
C8 C9 Fe1 C15 -135.37(19) . .
C10 C9 Fe1 C15 106.10(19) . .
C8 C9 Fe1 C11 -171.97(19) . .
C10 C9 Fe1 C11 69.5(2) . .
C8 C9 Fe1 C6 81.30(17) . .
C10 C9 Fe1 C6 -37.23(15) . .
C7 C8 Fe1 C14 -137.44(19) . .
C9 C8 Fe1 C14 103.5(2) . .
C7 C8 Fe1 C13 -93.9(2) . .
C9 C8 Fe1 C13 147.08(19) . .
C7 C8 Fe1 C9 119.0(2) . .
C7 C8 Fe1 C12 -59.9(3) . .
C9 C8 Fe1 C12 -178.9(2) . .
C9 C8 Fe1 C7 -119.0(2) . .
C7 C8 Fe1 C10 80.79(16) . .
C9 C8 Fe1 C10 -38.23(15) . .
C7 C8 Fe1 C15 -174.38(18) . .
C9 C8 Fe1 C15 66.6(2) . .
C7 C8 Fe1 C11 177.1(11) . .
C9 C8 Fe1 C11 58.0(12) . .
C7 C8 Fe1 C6 37.11(15) . .
C9 C8 Fe1 C6 -81.92(16) . .
C11 C12 Fe1 C14 -80.0(2) . .
C13 C12 Fe1 C14 38.7(2) . .
C11 C12 Fe1 C13 -118.7(3) . .
C11 C12 Fe1 C9 16.5(15) . .
C13 C12 Fe1 C9 135.3(13) . .
C11 C12 Fe1 C8 -171.3(2) . .
C13 C12 Fe1 C8 -52.5(3) . .
C11 C12 Fe1 C7 150.28(19) . .
C13 C12 Fe1 C7 -91.0(2) . .
C11 C12 Fe1 C10 66.6(3) . .
C13 C12 Fe1 C10 -174.7(2) . .
C11 C12 Fe1 C15 -36.6(2) . .
C13 C12 Fe1 C15 82.1(2) . .
C13 C12 Fe1 C11 118.7(3) . .
C11 C12 Fe1 C6 106.3(2) . .
C13 C12 Fe1 C6 -135.0(2) . .
C8 C7 Fe1 C14 63.2(2) . .
C6 C7 Fe1 C14 -176.69(19) . .
C8 C7 Fe1 C13 102.4(2) . .
C6 C7 Fe1 C13 -137.47(19) . .
C8 C7 Fe1 C9 -38.00(16) . .
C6 C7 Fe1 C9 82.09(16) . .
C6 C7 Fe1 C8 120.1(2) . .
C8 C7 Fe1 C12 146.00(18) . .
C6 C7 Fe1 C12 -93.91(18) . .
C8 C7 Fe1 C10 -82.27(17) . .
C6 C7 Fe1 C10 37.82(15) . .
C8 C7 Fe1 C15 36.9(11) . .
C6 C7 Fe1 C15 157.0(10) . .
C8 C7 Fe1 C11 -179.4(2) . .
C6 C7 Fe1 C11 -59.3(3) . .
C8 C7 Fe1 C6 -120.1(2) . .
C6 C10 Fe1 C14 -173.9(2) . .
C9 C10 Fe1 C14 -54.1(3) . .
C6 C10 Fe1 C13 23.2(15) . .
C9 C10 Fe1 C13 143.0(15) . .
C6 C10 Fe1 C9 -119.8(2) . .
C6 C10 Fe1 C8 -81.61(17) . .
C9 C10 Fe1 C8 38.18(17) . .
C6 C10 Fe1 C12 66.2(2) . .
C9 C10 Fe1 C12 -173.98(18) . .
C6 C10 Fe1 C7 -37.76(16) . .
C9 C10 Fe1 C7 82.03(18) . .
C6 C10 Fe1 C15 148.75(17) . .
C9 C10 Fe1 C15 -91.5(2) . .
C6 C10 Fe1 C11 105.53(18) . .
C9 C10 Fe1 C11 -134.68(18) . .
C9 C10 Fe1 C6 119.8(2) . .
C11 C15 Fe1 C14 119.0(3) . .
C11 C15 Fe1 C13 80.8(2) . .
C14 C15 Fe1 C13 -38.2(2) . .
C11 C15 Fe1 C9 -138.8(2) . .
C14 C15 Fe1 C9 102.2(2) . .
C11 C15 Fe1 C8 -178.5(2) . .
C14 C15 Fe1 C8 62.5(3) . .
C11 C15 Fe1 C12 36.8(2) . .
C14 C15 Fe1 C12 -82.2(2) . .
C11 C15 Fe1 C7 148.7(10) . .
C14 C15 Fe1 C7 29.7(11) . .
C11 C15 Fe1 C10 -94.7(2) . .
C14 C15 Fe1 C10 146.3(2) . .
C14 C15 Fe1 C11 -119.0(3) . .
C11 C15 Fe1 C6 -58.0(3) . .
C14 C15 Fe1 C6 -177.0(2) . .
C15 C11 Fe1 C14 -37.6(2) . .
C12 C11 Fe1 C14 82.6(2) . .
C15 C11 Fe1 C13 -82.1(3) . .
C12 C11 Fe1 C13 38.1(2) . .
C15 C11 Fe1 C9 61.8(3) . .
C12 C11 Fe1 C9 -177.92(19) . .
C15 C11 Fe1 C8 9.7(12) . .
C12 C11 Fe1 C8 129.9(11) . .
C15 C11 Fe1 C12 -120.3(3) . .
C15 C11 Fe1 C7 -173.7(2) . .
C12 C11 Fe1 C7 -53.5(3) . .
C15 C11 Fe1 C10 103.3(2) . .
C12 C11 Fe1 C10 -136.4(2) . .
C12 C11 Fe1 C15 120.3(3) . .
C15 C11 Fe1 C6 147.7(2) . .
C12 C11 Fe1 C6 -92.0(2) . .
C7 C6 Fe1 C14 23.7(13) . .
C10 C6 Fe1 C14 142.7(12) . .
C5 C6 Fe1 C14 -96.4(12) . .
C7 C6 Fe1 C13 63.9(2) . .
C10 C6 Fe1 C13 -177.2(2) . .
C5 C6 Fe1 C13 -56.3(3) . .
C7 C6 Fe1 C9 -81.31(17) . .
C10 C6 Fe1 C9 37.63(16) . .
C5 C6 Fe1 C9 158.5(2) . .
C7 C6 Fe1 C8 -37.23(16) . .
C10 C6 Fe1 C8 81.71(17) . .
C5 C6 Fe1 C8 -157.4(2) . .
C7 C6 Fe1 C12 104.21(18) . .
C10 C6 Fe1 C12 -136.85(17) . .
C5 C6 Fe1 C12 -16.0(3) . .
C10 C6 Fe1 C7 118.9(2) . .
C5 C6 Fe1 C7 -120.2(3) . .
C7 C6 Fe1 C10 -118.9(2) . .
C5 C6 Fe1 C10 120.9(3) . .
C7 C6 Fe1 C15 -175.3(2) . .
C10 C6 Fe1 C15 -56.4(3) . .
C5 C6 Fe1 C15 64.5(3) . .
C7 C6 Fe1 C11 147.55(18) . .
C10 C6 Fe1 C11 -93.51(19) . .
C5 C6 Fe1 C11 27.4(3) . .
C17 C16 N1 C16 -0.83(18) . 2_757
C17 C16 N1 Zn1 179.18(18) . .
C20 C21 N2 C21 -0.24(19) . 2_757
C20 C21 N2 Zn1 179.76(19) . 1_565
O2 C1 O1 Zn1 -4.1(3) . .
C2 C1 O1 Zn1 175.72(15) . .
C1 O1 Zn1 O3 7.23(18) . 2_757
C1 O1 Zn1 O3 -165.26(18) . .
C1 O1 Zn1 O1 -78.90(17) . 2_757
C1 O1 Zn1 N2 101.06(17) . 1_545
C1 O1 Zn1 N1 -78.94(17) . .
C16 N1 Zn1 O3 54.65(14) 2_757 2_757
C16 N1 Zn1 O3 -125.36(14) . 2_757
C16 N1 Zn1 O3 -125.35(14) 2_757 .
C16 N1 Zn1 O3 54.64(14) . .
C16 N1 Zn1 O1 -32.83(13) 2_757 2_757
C16 N1 Zn1 O1 147.16(13) . 2_757
C16 N1 Zn1 O1 147.17(13) 2_757 .
C16 N1 Zn1 O1 -32.84(13) . .
C16 N1 Zn1 N2 90(4) 2_757 1_545
C16 N1 Zn1 N2 -90(4) . 1_545
